data_4100015
loop_
_publ_author_name
'Eisler, Sara'
.
'Slepkov, Aaron D.'
.
'Elliott, Erin'
.
'Luu, Thanh'
.
'McDonald, Robert'
.
'Hegmann, Frank A.'
.
'Tykwinski, Rik R.'
.

_publ_section_title
;
Polyynes as a model for carbyne: synthesis, physical and nonlinear
optical properties
;
_journal_name_full 'Journal of the American Chemical Society'
_journal_paper_doi 10.1021/ja044526l
_journal_year 2005
_chemical_formula_moiety 'C34 H42 Si2'
_chemical_formula_sum 'C34 H42 Si2'
_chemical_formula_weight 506.86
_space_group_IT_number 2
_space_group_name_Hall '-P 1'
_space_group_name_H-M_alt 'P -1'
_symmetry_cell_setting triclinic
_symmetry_space_group_name_Hall '-P 1'
_symmetry_space_group_name_H-M 'P -1'
_cell_angle_alpha 70.701(4)
_cell_angle_beta 82.758(4)
_cell_angle_gamma 80.500(4)
_cell_formula_units_Z 2
_cell_length_a 7.6441(14)
_cell_length_b 12.485(2)
_cell_length_c 18.300(3)
_cell_measurement_temperature 193(2)
_cell_volume 1620.9(5)
_cod_depositor_comments
;
The following automatic conversions were performed:
'_symmetry_cell_setting' value 'Triclinic' changed to 'triclinic'
according to '/home/saulius/struct/CIF-dictionaries/cif_core.dic'
dictionary named 'cif_core.dic' version 2.4.1 from 2010-06-29.

Automatic conversion script
Id: cif_fix_enum 1527 2010-12-29 10:47:43Z saulius 
;
_cod_database_code 4100015

loop_
_symmetry_equiv_pos_as_xyz
'x, y, z'
'-x, -y, -z'

loop_
_atom_site_label
_atom_site_type_symbol
_atom_site_fract_x
_atom_site_fract_y
_atom_site_fract_z
_atom_site_U_iso_or_equiv
_atom_site_adp_type
_atom_site_occupancy
_atom_site_symmetry_multiplicity
_atom_site_calc_flag
_atom_site_refinement_flags
_atom_site_disorder_assembly
_atom_site_disorder_group
Si1 Si 1.54405(12) 0.17746(10) 0.11882(7) 0.0340(3) Uani 1 1 d . . .
Si2 Si -1.17351(13) 0.39769(10) 0.69473(7) 0.0386(4) Uani 1 1 d . . .
C1 C 1.3570(5) 0.1510(3) 0.1943(2) 0.0391(11) Uani 1 1 d . . .
C2 C 1.2255(5) 0.1354(4) 0.2376(2) 0.0384(11) Uani 1 1 d . . .
C3 C 1.0715(5) 0.1203(3) 0.2845(2) 0.0379(10) Uani 1 1 d . . .
C4 C 0.9301(5) 0.1124(3) 0.3208(2) 0.0385(10) Uani 1 1 d . . .
C5 C 0.7626(5) 0.1091(3) 0.3581(2) 0.0373(10) Uani 1 1 d . . .
C6 C 0.6127(5) 0.1124(3) 0.3868(2) 0.0385(10) Uani 1 1 d . . .
C7 C 0.4443(5) 0.1173(3) 0.4201(2) 0.0389(10) Uani 1 1 d . . .
C8 C 0.2948(5) 0.1246(3) 0.4486(2) 0.0369(10) Uani 1 1 d . . .
C9 C 0.1261(5) 0.1338(3) 0.4814(2) 0.0392(10) Uani 1 1 d . . .
C10 C -0.0251(5) 0.1429(3) 0.5098(2) 0.0364(10) Uani 1 1 d . . .
C11 C -0.1954(5) 0.1567(3) 0.5395(2) 0.0372(10) Uani 1 1 d . . .
C12 C -0.3478(5) 0.1733(3) 0.5644(2) 0.0361(10) Uani 1 1 d . . .
C13 C -0.5163(5) 0.2013(3) 0.5905(2) 0.0366(10) Uani 1 1 d . . .
C14 C -0.6618(5) 0.2357(3) 0.6131(2) 0.0378(10) Uani 1 1 d . . .
C15 C -0.8246(5) 0.2812(3) 0.6396(2) 0.0396(11) Uani 1 1 d . . .
C16 C -0.9625(5) 0.3257(3) 0.6619(2) 0.0403(11) Uani 1 1 d . . .
C21 C 1.6642(5) 0.0328(4) 0.1207(3) 0.0472(12) Uani 1 1 d . . .
H21 H 1.5766 -0.0090 0.1085 0.057 Uiso 1 1 calc R . .
C22 C 1.7241(6) -0.0380(4) 0.2005(3) 0.0844(18) Uani 1 1 d . . .
H22A H 1.6216 -0.0433 0.2390 0.101 Uiso 1 1 calc R . .
H22B H 1.8136 -0.0015 0.2141 0.101 Uiso 1 1 calc R . .
H22C H 1.7756 -0.1151 0.2000 0.101 Uiso 1 1 calc R . .
C23 C 1.8175(6) 0.0385(4) 0.0595(3) 0.090(2) Uani 1 1 d . . .
H23A H 1.7756 0.0837 0.0084 0.108 Uiso 1 1 calc R . .
H23B H 1.8660 -0.0391 0.0592 0.108 Uiso 1 1 calc R . .
H23C H 1.9104 0.0747 0.0710 0.108 Uiso 1 1 calc R . .
C24 C 1.6881(5) 0.2653(4) 0.1444(3) 0.0455(11) Uani 1 1 d . . .
H24 H 1.7648 0.2107 0.1848 0.055 Uiso 1 1 calc R . .
C25 C 1.8148(6) 0.3213(4) 0.0756(3) 0.0810(19) Uani 1 1 d . . .
H25A H 1.8780 0.2632 0.0530 0.097 Uiso 1 1 calc R . .
H25B H 1.9009 0.3554 0.0934 0.097 Uiso 1 1 calc R . .
H25C H 1.7464 0.3810 0.0361 0.097 Uiso 1 1 calc R . .
C26 C 1.5901(6) 0.3543(4) 0.1796(3) 0.0721(16) Uani 1 1 d . . .
H26A H 1.5137 0.3174 0.2251 0.087 Uiso 1 1 calc R . .
H26B H 1.5169 0.4122 0.1411 0.087 Uiso 1 1 calc R . .
H26C H 1.6763 0.3910 0.1953 0.087 Uiso 1 1 calc R . .
C27 C 1.4410(5) 0.2500(4) 0.0250(3) 0.0559(13) Uani 1 1 d . . .
H27 H 1.5397 0.2653 -0.0169 0.067 Uiso 1 1 calc R . .
C28 C 1.3311(6) 0.3628(5) 0.0212(3) 0.096(2) Uani 1 1 d . . .
H28A H 1.4024 0.4115 0.0342 0.115 Uiso 1 1 calc R . .
H28B H 1.2264 0.3500 0.0583 0.115 Uiso 1 1 calc R . .
H28C H 1.2927 0.4006 -0.0314 0.115 Uiso 1 1 calc R . .
C29 C 1.3258(6) 0.1739(5) 0.0066(3) 0.0770(16) Uani 1 1 d . . .
H29A H 1.3967 0.1004 0.0082 0.092 Uiso 1 1 calc R . .
H29B H 1.2833 0.2119 -0.0452 0.092 Uiso 1 1 calc R . .
H29C H 1.2237 0.1609 0.0452 0.092 Uiso 1 1 calc R . .
C31 C -1.2673(7) 0.5041(5) 0.6037(3) 0.0817(18) Uani 1 1 d . . .
H31 H -1.1854 0.5639 0.5876 0.098 Uiso 1 1 calc R . .
C32 C -1.4457(5) 0.5690(4) 0.6210(3) 0.0723(16) Uani 1 1 d . . .
H32A H -1.4391 0.5946 0.6656 0.087 Uiso 1 1 calc R . .
H32B H -1.5382 0.5187 0.6328 0.087 Uiso 1 1 calc R . .
H32C H -1.4748 0.6357 0.5756 0.087 Uiso 1 1 calc R . .
C33 C -1.2560(6) 0.4666(4) 0.5370(3) 0.0642(14) Uani 1 1 d . . .
H33A H -1.1347 0.4304 0.5284 0.077 Uiso 1 1 calc R . .
H33B H -1.2857 0.5326 0.4912 0.077 Uiso 1 1 calc R . .
H33C H -1.3397 0.4112 0.5456 0.077 Uiso 1 1 calc R . .
C34 C -1.3219(6) 0.2867(4) 0.7419(3) 0.0722(16) Uani 1 1 d . . .
H34 H -1.3822 0.2819 0.6979 0.087 Uiso 1 1 calc R . .
C35 C -1.2357(6) 0.1680(4) 0.7775(3) 0.096(2) Uani 1 1 d . . .
H35A H -1.1432 0.1473 0.7405 0.115 Uiso 1 1 calc R . .
H35B H -1.3251 0.1152 0.7909 0.115 Uiso 1 1 calc R . .
H35C H -1.1821 0.1630 0.8246 0.115 Uiso 1 1 calc R . .
C36 C -1.4746(6) 0.3194(5) 0.7956(3) 0.0833(18) Uani 1 1 d . . .
H36A H -1.5314 0.3972 0.7701 0.100 Uiso 1 1 calc R . .
H36B H -1.4287 0.3165 0.8439 0.100 Uiso 1 1 calc R . .
H36C H -1.5620 0.2657 0.8072 0.100 Uiso 1 1 calc R . .
C37 C -1.1192(6) 0.4733(4) 0.7587(3) 0.0651(15) Uani 1 1 d . . .
H37 H -1.2343 0.5096 0.7780 0.078 Uiso 1 1 calc R . .
C38 C -1.0081(8) 0.5684(5) 0.7166(4) 0.128(3) Uani 1 1 d . . .
H38A H -1.0681 0.6210 0.6715 0.154 Uiso 1 1 calc R . .
H38B H -0.8913 0.5356 0.6992 0.154 Uiso 1 1 calc R . .
H38C H -0.9930 0.6101 0.7517 0.154 Uiso 1 1 calc R . .
C39 C -1.0255(7) 0.3928(6) 0.8308(4) 0.109(2) Uani 1 1 d . . .
H39A H -1.0985 0.3323 0.8594 0.130 Uiso 1 1 calc R . .
H39B H -1.0094 0.4367 0.8645 0.130 Uiso 1 1 calc R . .
H39C H -0.9091 0.3583 0.8143 0.130 Uiso 1 1 calc R . .

loop_
_atom_site_aniso_label
_atom_site_aniso_U_11
_atom_site_aniso_U_22
_atom_site_aniso_U_33
_atom_site_aniso_U_23
_atom_site_aniso_U_13
_atom_site_aniso_U_12
Si1 0.0274(6) 0.0401(8) 0.0315(7) -0.0079(6) 0.0054(5) -0.0090(5)
Si2 0.0288(6) 0.0444(8) 0.0428(9) -0.0170(7) 0.0024(5) -0.0026(5)
C1 0.033(2) 0.039(3) 0.044(3) -0.014(2) 0.0030(19) -0.0040(17)
C2 0.028(2) 0.053(3) 0.036(3) -0.018(2) 0.0058(18) -0.0078(18)
C3 0.033(2) 0.049(3) 0.031(2) -0.014(2) 0.0019(18) -0.0048(18)
C4 0.035(2) 0.049(3) 0.031(3) -0.013(2) 0.0015(19) -0.0093(18)
C5 0.034(2) 0.044(3) 0.029(3) -0.007(2) 0.0028(18) -0.0059(18)
C6 0.034(2) 0.044(3) 0.037(3) -0.014(2) 0.0050(18) -0.0063(18)
C7 0.032(2) 0.044(3) 0.040(3) -0.011(2) 0.0017(19) -0.0086(18)
C8 0.031(2) 0.039(3) 0.041(3) -0.013(2) 0.0050(18) -0.0106(17)
C9 0.034(2) 0.043(3) 0.039(3) -0.012(2) 0.0002(19) -0.0073(18)
C10 0.036(2) 0.040(3) 0.035(3) -0.015(2) 0.0024(19) -0.0073(17)
C11 0.032(2) 0.041(3) 0.042(3) -0.018(2) 0.0047(19) -0.0087(17)
C12 0.035(2) 0.037(3) 0.038(3) -0.016(2) 0.0013(18) -0.0078(17)
C13 0.034(2) 0.035(3) 0.045(3) -0.017(2) -0.0003(19) -0.0073(17)
C14 0.034(2) 0.038(3) 0.042(3) -0.011(2) -0.0003(19) -0.0073(18)
C15 0.035(2) 0.045(3) 0.037(3) -0.011(2) 0.0006(19) -0.0065(18)
C16 0.036(2) 0.041(3) 0.037(3) -0.007(2) -0.0004(19) -0.0010(18)
C21 0.035(2) 0.049(3) 0.066(4) -0.031(3) 0.011(2) -0.0136(19)
C22 0.080(4) 0.056(4) 0.111(5) -0.023(4) -0.028(3) 0.017(3)
C23 0.063(3) 0.085(4) 0.135(6) -0.068(4) 0.051(3) -0.021(3)
C24 0.042(2) 0.046(3) 0.050(3) -0.013(3) -0.012(2) -0.008(2)
C25 0.051(3) 0.066(4) 0.135(6) -0.050(4) 0.033(3) -0.030(2)
C26 0.070(3) 0.075(4) 0.092(5) -0.054(4) 0.010(3) -0.026(3)
C27 0.046(2) 0.072(4) 0.041(3) -0.001(3) -0.006(2) -0.016(2)
C28 0.086(4) 0.064(4) 0.120(6) 0.016(4) -0.059(4) -0.019(3)
C29 0.070(3) 0.105(5) 0.061(4) -0.025(4) -0.026(3) -0.014(3)
C31 0.085(4) 0.094(5) 0.057(4) -0.028(4) -0.022(3) 0.035(3)
C32 0.067(3) 0.068(4) 0.073(4) -0.024(3) -0.018(3) 0.028(3)
C33 0.069(3) 0.066(4) 0.044(3) -0.005(3) -0.003(2) 0.001(2)
C34 0.052(3) 0.061(4) 0.099(5) -0.028(4) 0.027(3) -0.017(2)
C35 0.064(3) 0.060(4) 0.120(6) 0.018(4) 0.018(3) -0.007(3)
C36 0.058(3) 0.096(5) 0.086(5) -0.026(4) 0.035(3) -0.019(3)
C37 0.044(3) 0.070(4) 0.099(5) -0.052(4) -0.013(3) 0.001(2)
C38 0.108(5) 0.078(5) 0.219(9) -0.055(6) -0.048(5) -0.026(4)
C39 0.090(4) 0.160(7) 0.093(5) -0.057(5) -0.039(4) -0.003(4)
